data_2004903
loop_
_publ_author_name
'Lightfoot, P.'
'Masson, D.'

_publ_contact_author
;
  Dr Philip Lightfoot
  School of Chemistry
  University of St Andrews
  St Andrews
  Fife
  KY16 9ST
;
_publ_section_title
;[N(CH~3~)~4~]~2~[Co~2~Mo~6~O~12~(OH)~4~(PO~4~)(HPO~4~)~2~(H~2~PO~4~)].5H~2~O,
 a New One-Dimensional Molybdenum Phosphate
;
_journal_issue 5
_journal_name_full 'Acta Crystallographica Section C'
_journal_page_first 1077
_journal_page_last 1080
_journal_paper_doi 10.1107/S0108270195015551
_journal_volume 52
_journal_year 1996
_chemical_formula_iupac '(C4 H12 N)2 [H8 Co2 Mo6 O32 P4] , 5H2 O'
_chemical_formula_moiety '2(C4 H12 N),Co2,[H8 Mo6 O32 P4],5(H2 O1)'
_chemical_formula_sum 'C8 H42 Co2 Mo6 N2 O37 P4'
_chemical_formula_weight 1575.81
_space_group_IT_number 2
_symmetry_cell_setting triclinic
_symmetry_space_group_name_Hall '-P 1'
_symmetry_space_group_name_H-M 'P -1'
_audit_creation_method 'from TEXRAY.INF file'
_cell_angle_alpha 92.96(1)
_cell_angle_beta 112.946(9)
_cell_angle_gamma 77.55(1)
_cell_formula_units_Z 2
_cell_length_a 13.012(2)
_cell_length_b 14.133(2)
_cell_length_c 11.856(2)
_cell_measurement_reflns_used 25
_cell_measurement_temperature 293.2
_cell_measurement_theta_max 17.5
_cell_measurement_theta_min 17.3
_cell_volume 1959.3(5)
_computing_cell_refinement 'MSC/AFC Diffractometer Control Software'
_computing_data_collection
;MSC/AFC Diffractometer Control Software (Molecular Structure Corpration,
 1988)
;
_computing_data_reduction 'TEXSAN (Molecular Structure Corporation, 1992)'
_computing_publication_material TEXSAN
_computing_structure_refinement TEXSAN
_diffrn_ambient_temperature 293.2
_diffrn_measurement_device AFC7S
_diffrn_measurement_method '\w/2\q scans'
_diffrn_radiation_monochromator graphite
_diffrn_radiation_source 'X-ray tube'
_diffrn_radiation_type MoK\a
_diffrn_radiation_wavelength 0.71073
_diffrn_reflns_av_R_equivalents 0.0192
_diffrn_reflns_limit_h_max 14
_diffrn_reflns_limit_h_min 0
_diffrn_reflns_limit_k_max 17
_diffrn_reflns_limit_k_min -17
_diffrn_reflns_limit_l_max 14
_diffrn_reflns_limit_l_min -14
_diffrn_reflns_number 10414
_diffrn_reflns_theta_max 30
_diffrn_standards_decay_% -1.39
_diffrn_standards_interval_count 150
_diffrn_standards_number 3
_exptl_absorpt_coefficient_mu 2.959
_exptl_absorpt_correction_T_max 0.33
_exptl_absorpt_correction_T_min 0.22
_exptl_absorpt_correction_type '\y scans (North, Phillips & Matthews, 1968)'
_exptl_absorpt_process_details psi-scan
_exptl_crystal_colour brown
_exptl_crystal_density_diffrn 2.671
_exptl_crystal_density_meas ?
_exptl_crystal_description block
_exptl_crystal_F_000 1532.00
_exptl_crystal_size_max 0.500
_exptl_crystal_size_mid 0.450
_exptl_crystal_size_min 0.350
_refine_diff_density_max '1.62 located close to Mo(1)'
_refine_diff_density_min -1.78
_refine_ls_extinction_coef 9.74E-7
_refine_ls_extinction_method Zachariasen_type_2_Gaussian_isotropic
_refine_ls_goodness_of_fit_obs 4.910
_refine_ls_hydrogen_treatment noref
_refine_ls_matrix_type full
_refine_ls_number_parameters 536
_refine_ls_number_reflns 8250
_refine_ls_number_restraints 0
_refine_ls_R_factor_obs 0.0410
_refine_ls_shift/esd_max 0.064
_refine_ls_structure_factor_coef F
_refine_ls_weighting_scheme sigma
_refine_ls_wR_factor_obs 0.0570
_reflns_number_observed 8250
_reflns_number_total 9971
_reflns_observed_criterion I>3\s(I)
_cod_data_source_file mu1218.cif
_cod_data_source_block 95-17
_cod_depositor_comments
;
The following automatic conversions were performed:

'_exptl_crystal_density_meas' value 'not measured' was changed to '?'
- the value is perceived as not measured.

Automatic conversion script
Id: cif_fix_values 3008 2015-01-20 13:52:24Z robertas 
;
_cod_original_formula_sum 'C8 H42 Co2 N2 Mo6 O37 P4 '
_cod_database_code 2004903

loop_
_symmetry_equiv_pos_as_xyz
'   +x,   +y,   +z'
'   -x,   -y,   -z'

loop_
_atom_site_aniso_label
_atom_site_aniso_U_11
_atom_site_aniso_U_22
_atom_site_aniso_U_33
_atom_site_aniso_U_12
_atom_site_aniso_U_13
_atom_site_aniso_U_23
Mo(1) 0.0163(3) 0.0124(2) 0.0110(2) -0.0066(2) 0.0053(2) -0.0022(2)
Mo(2) 0.0192(3) 0.0137(2) 0.0126(2) -0.0082(2) 0.0079(2) -0.0030(2)
Mo(3) 0.0167(3) 0.0132(2) 0.0150(2) -0.0074(2) 0.0080(2) -0.0015(2)
Mo(4) 0.0161(3) 0.0132(2) 0.0133(2) -0.0068(2) 0.0054(2) -0.0016(2)
Mo(5) 0.0177(3) 0.0126(2) 0.0111(2) -0.0077(2) 0.0060(2) -0.0014(2)
Mo(6) 0.0157(3) 0.0107(2) 0.0123(2) -0.0062(2) 0.0066(2) -0.0011(2)
Co(1) 0.0176(6) 0.0119(5) 0.0123(5) -0.0080(4) 0.0061(4) -0.0026(4)
Co(2) 0.0172(6) 0.0113(5) 0.0161(5) -0.0064(4) 0.0087(4) -0.0012(4)
Co(3) 0.0210(4) 0.0158(4) 0.0222(4) -0.0065(3) 0.0114(3) -0.0020(3)
P(1) 0.0151(7) 0.0092(7) 0.0116(6) -0.0058(5) 0.0068(5) -0.0014(5)
P(2) 0.0244(8) 0.0173(7) 0.0123(7) -0.0098(6) 0.0076(6) -0.0056(5)
P(3) 0.0164(8) 0.0141(7) 0.0207(7) -0.0054(6) 0.0079(6) -0.0020(6)
P(4) 0.0211(8) 0.0118(7) 0.0123(6) -0.0082(6) 0.0088(6) -0.0008(5)
O(1) 0.022(2) 0.024(2) 0.013(2) -0.005(2) 0.006(2) -0.001(2)
O(2) 0.022(2) 0.017(2) 0.015(2) -0.007(2) 0.008(2) 0.000(2)
O(3) 0.020(2) 0.011(2) 0.015(2) -0.011(2) 0.008(2) -0.0040(10)
O(4) 0.025(2) 0.016(2) 0.014(2) -0.014(2) 0.010(2) -0.004(2)
O(5) 0.035(3) 0.025(2) 0.020(2) -0.010(2) 0.014(2) 0.001(2)
O(6) 0.019(2) 0.013(2) 0.016(2) -0.007(2) 0.008(2) -0.001(2)
O(7) 0.024(2) 0.015(2) 0.018(2) -0.005(2) 0.011(2) -0.004(2)
O(8) 0.029(3) 0.028(2) 0.026(2) -0.016(2) 0.015(2) -0.005(2)
O(9) 0.022(2) 0.016(2) 0.014(2) -0.009(2) 0.009(2) -0.001(2)
O(10) 0.027(2) 0.020(2) 0.022(2) -0.012(2) 0.008(2) -0.007(2)
O(11) 0.023(2) 0.013(2) 0.021(2) -0.006(2) 0.010(2) 0.001(2)
O(12) 0.021(2) 0.011(2) 0.016(2) -0.007(2) 0.009(2) -0.0010(10)
O(13) 0.033(3) 0.029(3) 0.016(2) -0.012(2) 0.011(2) -0.008(2)
O(14) 0.013(2) 0.017(2) 0.014(2) -0.005(2) 0.006(2) -0.003(2)
O(15) 0.021(2) 0.024(2) 0.026(2) -0.003(2) 0.012(2) -0.002(2)
O(16) 0.014(2) 0.016(2) 0.008(2) -0.004(2) 0.0040(10) 0.0000(10)
O(17) 0.018(2) 0.014(2) 0.011(2) -0.010(2) 0.007(2) -0.0040(10)
O(18) 0.015(2) 0.018(2) 0.009(2) -0.005(2) 0.0050(10) 0.0000(10)
O(19) 0.020(2) 0.010(2) 0.023(2) -0.008(2) 0.013(2) -0.004(2)
O(20) 0.024(2) 0.026(2) 0.015(2) -0.013(2) 0.010(2) -0.008(2)
O(21) 0.041(3) 0.020(2) 0.049(3) -0.003(2) 0.022(3) 0.010(2)
O(22) 0.030(3) 0.027(2) 0.017(2) -0.016(2) 0.014(2) -0.010(2)
O(23) 0.036(3) 0.041(3) 0.017(2) -0.022(2) 0.014(2) -0.015(2)
O(24) 0.027(3) 0.019(2) 0.030(2) -0.012(2) 0.009(2) -0.005(2)
O(25) 0.018(2) 0.022(2) 0.023(2) -0.002(2) 0.010(2) -0.001(2)
O(26) 0.017(2) 0.021(2) 0.019(2) -0.004(2) 0.005(2) 0.000(2)
O(27) 0.021(2) 0.032(3) 0.027(2) -0.003(2) 0.012(2) -0.001(2)
O(28) 0.025(2) 0.019(2) 0.021(2) -0.009(2) 0.014(2) -0.005(2)
O(29) 0.026(2) 0.017(2) 0.014(2) -0.011(2) 0.006(2) 0.001(2)
O(30) 0.022(2) 0.013(2) 0.019(2) -0.006(2) 0.010(2) 0.001(2)
O(31) 0.036(3) 0.020(2) 0.019(2) -0.014(2) 0.018(2) -0.002(2)
O(32) 0.049(3) 0.024(2) 0.027(2) -0.016(2) 0.023(2) -0.007(2)
O(33) 0.024(2) 0.019(2) 0.033(3) -0.006(2) 0.012(2) -0.005(2)
O(34) 0.021(2) 0.017(2) 0.018(2) -0.010(2) 0.006(2) 0.000(2)
O(35) 0.078(5) 0.113(7) 0.053(4) -0.071(5) -0.005(4) 0.021(4)
O(36) 0.094(5) 0.028(3) 0.028(3) -0.023(3) 0.010(3) -0.003(2)
O(37) 0.054(5) 0.170(10) 0.059(5) 0.023(5) 0.016(4) 0.027(5)
N(1) 0.027(3) 0.035(3) 0.035(3) -0.007(3) 0.015(3) 0.005(3)
N(2) 0.043(4) 0.039(4) 0.042(4) -0.012(3) -0.003(3) 0.000(3)
C(1) 0.052(6) 0.090(8) 0.055(6) -0.006(5) 0.021(5) 0.033(6)
C(2) 0.041(6) 0.094(9) 0.076(7) -0.022(5) 0.018(5) 0.025(6)
C(3) 0.110(10) 0.038(6) 0.130(10) -0.004(7) -0.010(9) 0.000(7)
C(4) 0.053(7) 0.26(2) 0.044(6) 0.010(10) 0.027(6) 0.023(9)
C(5) 0.063(7) 0.102(9) 0.044(6) 0.002(6) 0.013(5) 0.021(6)
C(6) 0.080(10) 0.090(10) 0.28(3) -0.055(9) -0.040(10) 0.020(10)
C(7) 0.150(10) 0.075(9) 0.072(9) -0.037(9) -0.019(9) 0.034(7)
C(8) 0.140(10) 0.110(10) 0.076(9) -0.010(10) 0.048(9) 0.002(8)

loop_
_atom_site_label
_atom_site_fract_x
_atom_site_fract_y
_atom_site_fract_z
_atom_site_U_iso_or_equiv
_atom_site_thermal_displace_type
Mo(1) -0.20133(4) 0.34998(3) 0.78665(4) 0.0126(2) Uij
Mo(2) 0.04783(4) 0.35122(4) 0.73884(4) 0.0139(2) Uij
Mo(3) 0.23980(4) 0.33270(4) 0.92770(4) 0.0137(2) Uij
Mo(4) 0.25118(4) 0.31708(4) 1.22711(4) 0.0137(2) Uij
Mo(5) 0.06611(4) 0.31313(3) 1.25791(4) 0.0129(2) Uij
Mo(6) -0.19484(4) 0.33848(3) 1.00731(4) 0.0119(2) Uij
Co(1) 0.0000 0.5000 1.0000 0.0130(4) Uij
Co(2) 0.0000 0.0000 1.0000 0.0135(4) Uij
Co(3) 0.22148(7) 0.00548(6) 0.98364(8) 0.0182(3) Uij
P(1) 0.0547(1) 0.22018(10) 0.9830(1) 0.0109(6) Uij
P(2) -0.1200(1) 0.1981(1) 0.6011(1) 0.0170(6) Uij
P(3) 0.4023(1) 0.1515(1) 1.1204(1) 0.0164(6) Uij
P(4) -0.0949(1) 0.1501(1) 1.2031(1) 0.0135(6) Uij
O(1) -0.3345(4) 0.4148(3) 0.7152(4) 0.020(2) Uij
O(2) -0.1205(4) 0.4202(3) 0.7060(4) 0.017(2) Uij
O(3) -0.2179(3) 0.2467(3) 0.8763(3) 0.014(2) Uij
O(4) -0.1384(4) 0.4273(3) 0.9325(3) 0.016(2) Uij
O(5) 0.0722(4) 0.4189(3) 0.6447(4) 0.025(2) Uij
O(6) 0.0906(3) 0.4247(3) 0.8917(3) 0.015(2) Uij
O(7) 0.1808(4) 0.2456(3) 0.7984(4) 0.018(2) Uij
O(8) 0.3113(4) 0.3932(3) 0.8763(4) 0.024(2) Uij
O(9) 0.2879(3) 0.3908(3) 1.1046(3) 0.016(2) Uij
O(10) 0.3233(4) 0.3689(3) 1.3559(4) 0.023(2) Uij
O(11) 0.2015(4) 0.2141(3) 1.2778(4) 0.018(2) Uij
O(12) 0.0994(3) 0.4074(3) 1.1652(3) 0.015(2) Uij
O(13) 0.0928(4) 0.3609(3) 1.3960(4) 0.025(2) Uij
O(14) -0.1037(3) 0.3912(3) 1.1746(3) 0.014(2) Uij
O(15) -0.3267(4) 0.3987(3) 0.9881(4) 0.023(2) Uij
O(16) -0.0113(3) 0.2560(3) 1.0656(3) 0.012(2) Uij
O(17) 0.1682(3) 0.2536(3) 1.0351(3) 0.013(2) Uij
O(18) -0.0165(3) 0.2673(3) 0.8543(3) 0.014(2) Uij
O(19) 0.0749(3) 0.1095(3) 0.9755(4) 0.016(2) Uij
O(20) -0.2080(4) 0.2526(3) 0.6511(4) 0.020(2) Uij
O(21) -0.0618(4) 0.0983(3) 0.6764(5) 0.035(2) Uij
O(22) -0.0273(4) 0.2528(3) 0.6163(4) 0.022(2) Uij
O(23) -0.1799(4) 0.1740(4) 0.4698(4) 0.028(2) Uij
O(24) 0.3451(4) 0.0673(3) 1.0967(4) 0.025(2) Uij
O(25) 0.3712(4) 0.2151(3) 1.0067(4) 0.021(2) Uij
O(26) 0.3857(3) 0.2137(3) 1.2252(4) 0.019(2) Uij
O(27) 0.5344(4) 0.1126(3) 1.1611(4) 0.026(2) Uij
O(28) -0.0675(4) 0.0661(3) 1.1286(4) 0.019(2) Uij
O(29) 0.0052(4) 0.1944(3) 1.2855(3) 0.018(2) Uij
O(30) -0.1926(3) 0.2300(3) 1.1189(4) 0.017(2) Uij
O(31) -0.1420(4) 0.1072(3) 1.2877(4) 0.021(2) Uij
O(32) 0.2203(4) 0.0559(3) 0.8224(4) 0.029(2) Uij
O(33) 0.3444(4) -0.1178(3) 0.9869(4) 0.025(2) Uij
O(34) 0.1741(4) -0.0559(3) 1.1173(4) 0.018(2) Uij
O(35) -0.3319(6) 0.0589(6) 0.3915(6) 0.081(4) Uij
O(36) -0.7552(6) 0.0216(4) 0.3278(5) 0.053(3) Uij
O(37) 0.1341(6) 0.1058(8) 0.5328(7) 0.102(5) Uij
N(1) 0.3712(5) 0.5840(4) 0.6852(6) 0.031(3) Uij
N(2) 0.4404(6) 0.1896(5) 0.6511(6) 0.047(3) Uij
C(1) 0.4512(8) 0.5131(8) 0.7878(9) 0.066(5) Uij
C(2) 0.2502(8) 0.5818(9) 0.651(1) 0.068(6) Uij
C(3) 0.386(1) 0.6801(8) 0.747(1) 0.113(8) Uij
C(4) 0.407(1) 0.579(1) 0.587(1) 0.124(1) Uij
C(5) 0.3276(9) 0.2565(9) 0.6062(9) 0.074(6) Uij
C(6) 0.531(1) 0.241(1) 0.701(2) 0.173(1) Uij
C(7) 0.445(1) 0.1234(10) 0.749(1) 0.116(9) Uij
C(8) 0.449(1) 0.128(1) 0.551(1) 0.11(1) Uij
H(1) 0.4279 0.5222 0.8550 0.0787 Uij
H(2) 0.4496 0.4490 0.7605 0.0787 Uij
H(3) 0.5264 0.5238 0.8129 0.0787 Uij
H(4) 0.2336 0.5849 0.7220 0.0821 Uij
H(5) 0.2037 0.6357 0.5969 0.0821 Uij
H(6) 0.2354 0.5234 0.6103 0.0821 Uij
H(7) 0.4637 0.6847 0.7740 0.1361 Uij
H(8) 0.3391 0.7319 0.6903 0.1361 Uij
H(9) 0.3647 0.6831 0.8154 0.1361 Uij
H(10) 0.4089 0.5153 0.5558 0.1488 Uij
H(11) 0.3550 0.6246 0.5242 0.1488 Uij
H(12) 0.4810 0.5924 0.6149 0.1488 Uij
H(13) 0.3178 0.2925 0.6725 0.0886 Uij
H(14) 0.3236 0.2997 0.5451 0.0886 Uij
H(15) 0.2697 0.2204 0.5724 0.0886 Uij
H(16) 0.6027 0.1963 0.7305 0.2088 Uij
H(17) 0.5294 0.2816 0.6371 0.2088 Uij
H(18) 0.5224 0.2802 0.7646 0.2088 Uij
H(19) 0.4346 0.1608 0.8134 0.1391 Uij
H(20) 0.3866 0.0878 0.7147 0.1391 Uij
H(21) 0.5175 0.0799 0.7786 0.1391 Uij
H(22) 0.3868 0.0975 0.5196 0.1274 Uij
H(23) 0.4489 0.1679 0.4879 0.1274 Uij
H(24) 0.5189 0.0814 0.5804 0.1274 Uij

loop_
_atom_type_symbol
_atom_type_scat_dispersion_real
_atom_type_scat_dispersion_imag
_atom_type_scat_source
Mo -1.683 0.686 'International Tables'
P 0.102 0.094 'International Tables'
Co 0.349 0.972 'International Tables'
O 0.011 0.006 'International Tables'
N 0.006 0.003 'International Tables'
C 0.003 0.002 'International Tables'
H 0.000 0.000 'International Tables'

loop_
_geom_angle_atom_site_label_1
_geom_angle_atom_site_label_2
_geom_angle_atom_site_label_3
_geom_angle
_geom_angle_publ_flag
Mo(6) Mo(1) O(1) 100.20(10) no
Mo(6) Mo(1) O(2) 134.30(10) no
Mo(6) Mo(1) O(3) 48.10(10) no
Mo(6) Mo(1) O(4) 49.00(10) no
Mo(6) Mo(1) O(18) 89.31(9) no
Mo(6) Mo(1) O(20) 134.00(10) no
O(1) Mo(1) O(2) 97.8(2) no
O(1) Mo(1) O(3) 104.7(2) no
O(1) Mo(1) O(4) 102.6(2) no
O(1) Mo(1) O(18) 170.3(2) no
O(1) Mo(1) O(20) 95.9(2) no
O(2) Mo(1) O(3) 156.4(2) no
O(2) Mo(1) O(4) 86.1(2) no
O(2) Mo(1) O(18) 73.80(10) no
O(2) Mo(1) O(20) 84.8(2) no
O(3) Mo(1) O(4) 95.5(2) no
O(3) Mo(1) O(18) 83.1(2) no
O(3) Mo(1) O(20) 86.2(2) no
O(4) Mo(1) O(18) 82.1(2) no
O(4) Mo(1) O(20) 160.4(2) no
O(18) Mo(1) O(20) 78.7(2) no
Mo(3) Mo(2) O(2) 134.20(10) no
Mo(3) Mo(2) O(5) 100.3(2) no
Mo(3) Mo(2) O(6) 49.30(10) no
Mo(3) Mo(2) O(7) 47.90(10) no
Mo(3) Mo(2) O(18) 87.67(9) no
Mo(3) Mo(2) O(22) 132.40(10) no
O(2) Mo(2) O(5) 99.0(2) no
O(2) Mo(2) O(6) 86.2(2) no
O(2) Mo(2) O(7) 154.5(2) no
O(2) Mo(2) O(18) 72.40(10) no
O(2) Mo(2) O(22) 83.9(2) no
O(5) Mo(2) O(6) 101.8(2) no
O(5) Mo(2) O(7) 105.6(2) no
O(5) Mo(2) O(18) 171.0(2) no
O(5) Mo(2) O(22) 99.5(2) no
O(6) Mo(2) O(7) 95.5(2) no
O(6) Mo(2) O(18) 80.20(10) no
O(6) Mo(2) O(22) 157.6(2) no
O(7) Mo(2) O(18) 82.8(2) no
O(7) Mo(2) O(22) 85.1(2) no
O(18) Mo(2) O(22) 77.60(10) no
Mo(2) Mo(3) O(6) 49.10(10) no
Mo(2) Mo(3) O(7) 48.00(10) no
Mo(2) Mo(3) O(8) 100.9(2) no
Mo(2) Mo(3) O(9) 133.70(10) no
Mo(2) Mo(3) O(17) 89.88(10) no
Mo(2) Mo(3) O(25) 132.50(10) no
O(6) Mo(3) O(7) 95.5(2) no
O(6) Mo(3) O(8) 103.5(2) no
O(6) Mo(3) O(9) 85.1(2) no
O(6) Mo(3) O(17) 81.00(10) no
O(6) Mo(3) O(25) 158.2(2) no
O(7) Mo(3) O(8) 104.6(2) no
O(7) Mo(3) O(9) 158.2(2) no
O(7) Mo(3) O(17) 85.00(10) no
O(7) Mo(3) O(25) 85.0(2) no
O(8) Mo(3) O(9) 96.4(2) no
O(8) Mo(3) O(17) 168.8(2) no
O(8) Mo(3) O(25) 97.4(2) no
O(9) Mo(3) O(17) 73.60(10) no
O(9) Mo(3) O(25) 86.5(2) no
O(17) Mo(3) O(25) 77.4(2) no
Mo(5) Mo(4) O(9) 134.00(10) no
Mo(5) Mo(4) O(10) 101.2(2) no
Mo(5) Mo(4) O(11) 48.30(10) no
Mo(5) Mo(4) O(12) 49.40(10) no
Mo(5) Mo(4) O(17) 86.93(9) no
Mo(5) Mo(4) O(26) 134.00(10) no
O(9) Mo(4) O(10) 98.2(2) no
O(9) Mo(4) O(11) 154.5(2) no
O(9) Mo(4) O(12) 85.9(2) no
O(9) Mo(4) O(17) 73.40(10) no
O(9) Mo(4) O(26) 83.5(2) no
O(10) Mo(4) O(11) 106.1(2) no
O(10) Mo(4) O(12) 102.5(2) no
O(10) Mo(4) O(17) 171.1(2) no
O(10) Mo(4) O(26) 96.7(2) no
O(11) Mo(4) O(12) 96.0(2) no
O(11) Mo(4) O(17) 81.9(2) no
O(11) Mo(4) O(26) 86.2(2) no
O(12) Mo(4) O(17) 80.10(10) no
O(12) Mo(4) O(26) 159.2(2) no
O(17) Mo(4) O(26) 79.70(10) no
Mo(4) Mo(5) O(11) 47.70(10) no
Mo(4) Mo(5) O(12) 49.40(10) no
Mo(4) Mo(5) O(13) 101.3(2) no
Mo(4) Mo(5) O(14) 133.00(10) no
Mo(4) Mo(5) O(16) 90.78(10) no
Mo(4) Mo(5) O(29) 129.70(10) no
O(11) Mo(5) O(12) 95.5(2) no
O(11) Mo(5) O(13) 105.0(2) no
O(11) Mo(5) O(14) 158.0(2) no
O(11) Mo(5) O(16) 85.9(2) no
O(11) Mo(5) O(29) 82.6(2) no
O(12) Mo(5) O(13) 103.8(2) no
O(12) Mo(5) O(14) 84.3(2) no
O(12) Mo(5) O(16) 81.20(10) no
O(12) Mo(5) O(29) 157.3(2) no
O(13) Mo(5) O(14) 96.4(2) no
O(13) Mo(5) O(16) 167.3(2) no
O(13) Mo(5) O(29) 98.5(2) no
O(14) Mo(5) O(16) 72.30(10) no
O(14) Mo(5) O(29) 89.2(2) no
O(16) Mo(5) O(29) 76.10(10) no
Mo(1) Mo(6) O(3) 48.10(10) no
Mo(1) Mo(6) O(4) 49.20(10) no
Mo(1) Mo(6) O(14) 134.70(10) no
Mo(1) Mo(6) O(15) 101.10(10) no
Mo(1) Mo(6) O(16) 88.05(9) no
Mo(1) Mo(6) O(30) 135.60(10) no
O(3) Mo(6) O(4) 95.6(2) no
O(3) Mo(6) O(14) 154.7(2) no
O(3) Mo(6) O(15) 104.6(2) no
O(3) Mo(6) O(16) 82.1(2) no
O(3) Mo(6) O(30) 87.8(2) no
O(4) Mo(6) O(14) 86.7(2) no
O(4) Mo(6) O(15) 103.8(2) no
O(4) Mo(6) O(16) 81.4(2) no
O(4) Mo(6) O(30) 159.8(2) no
O(14) Mo(6) O(15) 99.2(2) no
O(14) Mo(6) O(16) 73.30(10) no
O(14) Mo(6) O(30) 81.9(2) no
O(15) Mo(6) O(16) 170.8(2) no
O(15) Mo(6) O(30) 94.5(2) no
O(16) Mo(6) O(30) 79.30(10) no
O(4) Co(1) O(4) 180.0 no
O(4) Co(1) O(6) 96.20(10) no
O(4) Co(1) O(6) 83.80(10) no
O(4) Co(1) O(12) 96.20(10) no
O(4) Co(1) O(12) 83.80(10) no
O(4) Co(1) O(6) 83.80(10) no
O(4) Co(1) O(6) 96.20(10) no
O(4) Co(1) O(12) 83.80(10) no
O(4) Co(1) O(12) 96.20(10) no
O(6) Co(1) O(6) 180.00000(10) no
O(6) Co(1) O(12) 95.50(10) no
O(6) Co(1) O(12) 84.50(10) no
O(6) Co(1) O(12) 84.50(10) no
O(6) Co(1) O(12) 95.50(10) no
O(12) Co(1) O(12) 180.0 no
O(19) Co(2) O(19) 180.0 no
O(19) Co(2) O(28) 99.6(2) no
O(19) Co(2) O(28) 80.4(2) no
O(19) Co(2) O(34) 80.0(2) no
O(19) Co(2) O(34) 100.0(2) no
O(19) Co(2) O(28) 80.4(2) no
O(19) Co(2) O(28) 99.6(2) no
O(19) Co(2) O(34) 100.0(2) no
O(19) Co(2) O(34) 80.0(2) no
O(28) Co(2) O(28) 180.0 no
O(28) Co(2) O(34) 101.2(2) no
O(28) Co(2) O(34) 78.8(2) no
O(28) Co(2) O(34) 78.8(2) no
O(28) Co(2) O(34) 101.2(2) no
O(34) Co(2) O(34) 180.0 no
O(19) Co(3) O(24) 101.0(2) no
O(19) Co(3) O(28) 75.00(10) no
O(19) Co(3) O(32) 94.1(2) no
O(19) Co(3) O(33) 168.0(2) no
O(19) Co(3) O(34) 78.3(2) no
O(24) Co(3) O(28) 172.5(2) no
O(24) Co(3) O(32) 96.7(2) no
O(24) Co(3) O(33) 89.2(2) no
O(24) Co(3) O(34) 99.6(2) no
O(28) Co(3) O(32) 90.0(2) no
O(28) Co(3) O(33) 94.1(2) no
O(28) Co(3) O(34) 73.40(10) no
O(32) Co(3) O(33) 90.9(2) no
O(32) Co(3) O(34) 163.1(2) no
O(33) Co(3) O(34) 94.0(2) no
O(16) P(1) O(17) 108.5(2) no
O(16) P(1) O(18) 108.1(2) no
O(16) P(1) O(19) 110.7(2) no
O(17) P(1) O(18) 108.8(2) no
O(17) P(1) O(19) 110.9(2) no
O(18) P(1) O(19) 109.7(2) no
O(20) P(2) O(21) 107.3(3) no
O(20) P(2) O(22) 112.6(2) no
O(20) P(2) O(23) 109.7(3) no
O(21) P(2) O(22) 108.3(3) no
O(21) P(2) O(23) 106.7(3) no
O(22) P(2) O(23) 111.9(2) no
O(24) P(3) O(25) 114.3(3) no
O(24) P(3) O(26) 112.8(3) no
O(24) P(3) O(27) 109.0(3) no
O(25) P(3) O(26) 110.6(2) no
O(25) P(3) O(27) 103.0(2) no
O(26) P(3) O(27) 106.4(2) no
O(28) P(4) O(29) 116.4(2) no
O(28) P(4) O(30) 110.3(2) no
O(28) P(4) O(31) 104.5(2) no
O(29) P(4) O(30) 110.1(2) no
O(29) P(4) O(31) 107.7(2) no
O(30) P(4) O(31) 107.3(2) no
Mo(1) O(2) Mo(2) 114.5(2) no
Mo(1) O(3) Mo(6) 83.80(10) no
Mo(1) O(4) Mo(6) 81.80(10) no
Mo(1) O(4) Co(1) 134.9(2) no
Mo(6) O(4) Co(1) 134.2(2) no
Mo(2) O(6) Mo(3) 81.50(10) no
Mo(2) O(6) Co(1) 134.9(2) no
Mo(3) O(6) Co(1) 135.4(2) no
Mo(2) O(7) Mo(3) 84.1(2) no
Mo(3) O(9) Mo(4) 113.4(2) no
Mo(4) O(11) Mo(5) 84.0(2) no
Mo(4) O(12) Mo(5) 81.20(10) no
Mo(4) O(12) Co(1) 134.6(2) no
Mo(5) O(12) Co(1) 135.0(2) no
Mo(5) O(14) Mo(6) 113.5(2) no
Mo(5) O(16) Mo(6) 100.20(10) no
Mo(5) O(16) P(1) 124.9(2) no
Mo(6) O(16) P(1) 127.5(2) no
Mo(3) O(17) Mo(4) 98.80(10) no
Mo(3) O(17) P(1) 126.2(2) no
Mo(4) O(17) P(1) 127.3(2) no
Mo(1) O(18) Mo(2) 98.90(10) no
Mo(1) O(18) P(1) 125.9(2) no
Mo(2) O(18) P(1) 126.3(2) no
Co(2) O(19) Co(3) 90.40(10) no
Co(2) O(19) P(1) 136.8(2) no
Co(3) O(19) P(1) 130.9(2) no
Mo(1) O(20) P(2) 133.8(3) no
Mo(2) O(22) P(2) 135.0(2) no
Co(3) O(24) P(3) 147.5(3) no
Mo(3) O(25) P(3) 131.5(2) no
Mo(4) O(26) P(3) 130.8(2) no
Co(2) O(28) Co(3) 83.70(10) no
Co(2) O(28) P(4) 152.9(3) no
Co(3) O(28) P(4) 114.5(2) no
Mo(5) O(29) P(4) 131.7(2) no
Mo(6) O(30) P(4) 132.3(2) no
Co(2) O(34) Co(3) 87.10(10) no
C(1) N(1) C(2) 113.5(7) no
C(1) N(1) C(3) 100.9(8) no
C(1) N(1) C(4) 111.6(8) no
C(2) N(1) C(3) 105.6(9) no
C(2) N(1) C(4) 114.9(8) no
C(3) N(1) C(4) 109.0(10) no
C(5) N(2) C(6) 111.4(10) no
C(5) N(2) C(7) 108.0(9) no
C(5) N(2) C(8) 108.4(9) no
C(6) N(2) C(7) 109.0(10) no
C(6) N(2) C(8) 112.0(10) no
C(7) N(2) C(8) 106.7(10) no

loop_
_geom_bond_atom_site_label_1
_geom_bond_atom_site_label_2
_geom_bond_site_symmetry_2
_geom_bond_distance
_geom_bond_publ_flag
Mo(1) Mo(6) ? 2.5968(6) yes
Mo(1) O(1) ? 1.676(4) yes
Mo(1) O(2) ? 2.082(4) yes
Mo(1) O(3) ? 1.945(4) yes
Mo(1) O(4) ? 1.985(4) yes
Mo(1) O(18) ? 2.274(4) yes
Mo(1) O(20) ? 2.049(4) yes
Mo(2) Mo(3) ? 2.5961(7) yes
Mo(2) O(2) ? 2.087(4) yes
Mo(2) O(5) ? 1.666(4) yes
Mo(2) O(6) ? 1.985(4) yes
Mo(2) O(7) ? 1.940(4) yes
Mo(2) O(18) ? 2.339(4) yes
Mo(2) O(22) ? 2.066(4) yes
Mo(3) O(6) ? 1.991(4) yes
Mo(3) O(7) ? 1.936(4) yes
Mo(3) O(8) ? 1.675(4) yes
Mo(3) O(9) ? 2.118(4) yes
Mo(3) O(17) ? 2.293(4) yes
Mo(3) O(25) ? 2.062(4) yes
Mo(4) Mo(5) ? 2.5849(7) yes
Mo(4) O(9) ? 2.082(4) yes
Mo(4) O(10) ? 1.677(4) yes
Mo(4) O(11) ? 1.923(4) yes
Mo(4) O(12) ? 1.987(4) yes
Mo(4) O(17) ? 2.333(4) yes
Mo(4) O(26) ? 2.031(4) yes
Mo(5) O(11) ? 1.940(4) yes
Mo(5) O(12) ? 1.986(4) yes
Mo(5) O(13) ? 1.674(4) yes
Mo(5) O(14) ? 2.106(4) yes
Mo(5) O(16) ? 2.287(4) yes
Mo(5) O(29) ? 2.095(4) yes
Mo(6) O(3) ? 1.945(4) yes
Mo(6) O(4) ? 1.981(4) yes
Mo(6) O(14) ? 2.071(4) yes
Mo(6) O(15) ? 1.675(4) yes
Mo(6) O(16) ? 2.267(4) yes
Mo(6) O(30) ? 2.065(4) yes
Co(1) O(4) ? 2.128(4) yes
Co(1) O(4) ? 2.128(4) no
Co(1) O(6) ? 2.161(4) yes
Co(1) O(6) ? 2.161(4) no
Co(1) O(12) ? 2.187(4) yes
Co(1) O(12) ? 2.187(4) no
Co(2) O(19) ? 2.085(4) yes
Co(2) O(19) ? 2.085(4) no
Co(2) O(28) ? 2.124(4) yes
Co(2) O(28) ? 2.124(4) no
Co(2) O(34) ? 2.139(4) yes
Co(2) O(34) ? 2.139(4) no
Co(3) O(19) ? 2.114(4) yes
Co(3) O(24) ? 1.988(4) yes
Co(3) O(28) 2_557 2.337(4) yes
Co(3) O(32) ? 2.068(4) yes
Co(3) O(33) ? 2.086(4) yes
Co(3) O(34) ? 2.185(4) yes
P(1) O(16) ? 1.540(4) yes
P(1) O(17) ? 1.532(4) yes
P(1) O(18) ? 1.538(4) yes
P(1) O(19) ? 1.533(4) yes
P(2) O(20) ? 1.536(4) yes
P(2) O(21) ? 1.581(5) yes
P(2) O(22) ? 1.518(4) yes
P(2) O(23) ? 1.504(4) yes
P(3) O(24) ? 1.494(4) yes
P(3) O(25) ? 1.527(4) yes
P(3) O(26) ? 1.542(4) yes
P(3) O(27) ? 1.570(5) yes
P(4) O(28) ? 1.508(4) yes
P(4) O(29) ? 1.529(4) yes
P(4) O(30) ? 1.548(4) yes
P(4) O(31) ? 1.565(4) yes
N(1) C(1) ? 1.500(10) no
N(1) C(2) ? 1.470(10) no
N(1) C(3) ? 1.530(10) no
N(1) C(4) ? 1.410(10) no
N(2) C(5) ? 1.480(10) no
N(2) C(6) ? 1.440(10) no
N(2) C(7) ? 1.500(10) no
N(2) C(8) ? 1.460(10) no
